data_7204230
loop_
_publ_author_name
'Marcello Nicoletti'
'David O'Hagan'
'Alexandra M. Z. Slawin'

_publ_section_title
;
 The asymmetric Bischler--Napieralski reaction: preparation of
 1,3,4-trisubstituted 1,2,3,4-tetrahydroisoquinolines
;
_journal_issue 1
_journal_name_full 'J. Chem. Soc., Perkin Trans. 1'
_journal_page_first 116
_journal_page_last 121
_journal_paper_doi 10.1039/b106942j
_journal_year 2002
_chemical_formula_moiety 'C24 H23 N'
_chemical_formula_sum 'C24 H23 N'
_chemical_formula_weight 325.43
_chemical_name_systematic
;
?
;
_space_group_IT_number 19
_symmetry_cell_setting orthorhombic
_symmetry_space_group_name_Hall 'P 2ac 2ab'
_symmetry_space_group_name_H-M 'P 21 21 21'
_atom_sites_solution_hydrogens geom
_atom_sites_solution_primary direct
_atom_sites_solution_secondary difmap
_audit_creation_method SHELXL-97
_cell_angle_alpha 90.00
_cell_angle_beta 90.00
_cell_angle_gamma 90.00
_cell_formula_units_Z 4
_cell_length_a 9.4794(3)
_cell_length_b 10.2277(3)
_cell_length_c 19.5795(4)
_cell_measurement_reflns_used 73
_cell_measurement_temperature 293(2)
_cell_measurement_theta_max 168
_cell_measurement_theta_min 12
_cell_volume 1898.28(9)
_computing_cell_refinement 'Bruker SMART'
_computing_data_collection 'Bruker SMART'
_computing_data_reduction 'Bruker SHELXTL'
_computing_molecular_graphics 'Bruker SHELXTL'
_computing_publication_material 'Bruker SHELXTL'
_computing_structure_refinement 'SHELXL-97 (Sheldrick, 1997)'
_computing_structure_solution 'SHELXS-97 (Sheldrick, 1990)'
_diffrn_ambient_temperature 293(2)
_diffrn_detector_area_resol_mean 0.9
_diffrn_measured_fraction_theta_full 0.997
_diffrn_measured_fraction_theta_max 0.997
_diffrn_measurement_device_type 'CCD area detector'
_diffrn_measurement_method 'phi and omega scans'
_diffrn_radiation_monochromator graphite
_diffrn_radiation_source 'fine-focus sealed tube'
_diffrn_radiation_type MoK\a
_diffrn_radiation_wavelength 0.71073
_diffrn_reflns_av_R_equivalents 0.1259
_diffrn_reflns_av_sigmaI/netI 0.0903
_diffrn_reflns_limit_h_max 10
_diffrn_reflns_limit_h_min -10
_diffrn_reflns_limit_k_max 10
_diffrn_reflns_limit_k_min -11
_diffrn_reflns_limit_l_max 21
_diffrn_reflns_limit_l_min -19
_diffrn_reflns_number 8352
_diffrn_reflns_theta_full 23.28
_diffrn_reflns_theta_max 23.28
_diffrn_reflns_theta_min 2.08
_exptl_absorpt_coefficient_mu 0.065
_exptl_absorpt_correction_T_max 1.00000
_exptl_absorpt_correction_T_min 0.902814
_exptl_absorpt_correction_type sadabs
_exptl_crystal_colour colourless
_exptl_crystal_density_diffrn 1.139
_exptl_crystal_density_method 'not measured'
_exptl_crystal_description prism
_exptl_crystal_F_000 696
_exptl_crystal_size_max .1
_exptl_crystal_size_mid .1
_exptl_crystal_size_min .07
_refine_diff_density_max 0.170
_refine_diff_density_min -0.165
_refine_diff_density_rms 0.053
_refine_ls_abs_structure_details 'Flack H D (1983), Acta Cryst. A39, 876-881'
_refine_ls_abs_structure_Flack 1(5)
_refine_ls_extinction_coef 0.020(2)
_refine_ls_extinction_expression Fc^*^=kFc[1+0.001xFc^2^\l^3^/sin(2\q)]^-1/4^
_refine_ls_extinction_method SHELXL
_refine_ls_goodness_of_fit_ref 0.957
_refine_ls_hydrogen_treatment mixed
_refine_ls_matrix_type full
_refine_ls_number_parameters 227
_refine_ls_number_reflns 2729
_refine_ls_number_restraints 0
_refine_ls_restrained_S_all 0.957
_refine_ls_R_factor_all 0.0742
_refine_ls_R_factor_gt 0.0460
_refine_ls_shift/su_max 0.003
_refine_ls_shift/su_mean 0.000
_refine_ls_structure_factor_coef Fsqd
_refine_ls_weighting_details 'calc w=1/[\s^2^(Fo^2^)+(0.0375P)^2^+0.0000P] where P=(Fo^2^+2Fc^2^)/3'
_refine_ls_weighting_scheme calc
_refine_ls_wR_factor_gt 0.0776
_refine_ls_wR_factor_ref 0.0869
_reflns_number_gt 2014
_reflns_number_total 2729
_reflns_threshold_expression >2sigma(I)
_cod_data_source_file b106942j.txt
_cod_data_source_block 14
_cod_depositor_comments
;
The following automatic conversions were performed:
'_symmetry_cell_setting' value 'Orthorhombic' changed to 'orthorhombic'
according to '/home/saulius/struct/CIF-dictionaries/cif_core.dic'
dictionary named 'cif_core.dic' version 2.4.1 from 2010-06-29.

Automatic conversion script
Id: cif_fix_enum 1527 2010-12-29 10:47:43Z saulius 
;
_cod_original_sg_symbol_H-M P2(1)2(1)2(1)
_cod_database_code 7204230

loop_
_symmetry_equiv_pos_as_xyz
'x, y, z'
'-x+1/2, -y, z+1/2'
'-x, y+1/2, -z+1/2'
'x+1/2, -y+1/2, -z'

loop_
_atom_site_label
_atom_site_type_symbol
_atom_site_fract_x
_atom_site_fract_y
_atom_site_fract_z
_atom_site_U_iso_or_equiv
_atom_site_adp_type
_atom_site_occupancy
_atom_site_symmetry_multiplicity
_atom_site_calc_flag
_atom_site_refinement_flags
_atom_site_disorder_assembly
_atom_site_disorder_group
C1 C 0.1854(2) 0.8531(2) 0.18476(12) 0.0472(6) Uani 1 1 d . . .
N2 N 0.0529(2) 0.86799(18) 0.17402(9) 0.0516(5) Uani 1 1 d . . .
C3 C -0.0381(2) 0.8940(2) 0.23332(11) 0.0474(6) Uani 1 1 d . . .
H3A H -0.0273 0.9867 0.2448 0.057 Uiso 1 1 calc R . .
C4 C 0.0079(2) 0.8148(2) 0.29616(11) 0.0463(6) Uani 1 1 d . . .
H4A H 0.0007 0.7223 0.2836 0.056 Uiso 1 1 calc R . .
C5 C 0.1632(2) 0.8423(2) 0.30957(12) 0.0475(6) Uani 1 1 d . . .
C6 C 0.2504(2) 0.8613(2) 0.25322(12) 0.0481(6) Uani 1 1 d . . .
C7 C 0.3922(3) 0.8892(3) 0.26343(14) 0.0637(7) Uani 1 1 d . . .
H7A H 0.4499 0.9059 0.2260 0.076 Uiso 1 1 calc R . .
C8 C 0.4488(3) 0.8925(3) 0.32844(14) 0.0738(8) Uani 1 1 d . . .
H8A H 0.5438 0.9114 0.3348 0.089 Uiso 1 1 calc R . .
C9 C 0.3632(3) 0.8675(3) 0.38352(15) 0.0730(8) Uani 1 1 d . . .
H9A H 0.4013 0.8665 0.4273 0.088 Uiso 1 1 calc R . .
C10 C 0.2212(3) 0.8438(2) 0.37451(12) 0.0590(7) Uani 1 1 d . . .
H10A H 0.1640 0.8287 0.4123 0.071 Uiso 1 1 calc R . .
C11 C 0.2744(2) 0.8260(2) 0.12301(12) 0.0482(6) Uani 1 1 d . . .
C12 C 0.2447(3) 0.8878(2) 0.06208(12) 0.0568(6) Uani 1 1 d . . .
H12A H 0.1716 0.9483 0.0601 0.068 Uiso 1 1 calc R . .
C13 C 0.3223(3) 0.8607(2) 0.00381(13) 0.0634(7) Uani 1 1 d . . .
H13A H 0.3020 0.9040 -0.0368 0.076 Uiso 1 1 calc R . .
C14 C 0.4295(3) 0.7700(3) 0.00588(14) 0.0638(7) Uani 1 1 d . . .
H14A H 0.4815 0.7517 -0.0332 0.077 Uiso 1 1 calc R . .
C15 C 0.4590(3) 0.7070(3) 0.06585(14) 0.0642(7) Uani 1 1 d . . .
H15A H 0.5307 0.6451 0.0673 0.077 Uiso 1 1 calc R . .
C16 C 0.3825(3) 0.7349(2) 0.12456(13) 0.0586(7) Uani 1 1 d . . .
H16A H 0.4040 0.6922 0.1652 0.070 Uiso 1 1 calc R . .
C17 C -0.1919(2) 0.8732(2) 0.21242(12) 0.0560(7) Uani 1 1 d . . .
H17A H -0.2508 0.8939 0.2521 0.067 Uiso 1 1 calc R . .
C18 C -0.2224(3) 0.7330(3) 0.19239(14) 0.0739(8) Uani 1 1 d . . .
H18A H -0.3199 0.7249 0.1797 0.111 Uiso 1 1 calc R . .
H18B H -0.2028 0.6764 0.2303 0.111 Uiso 1 1 calc R . .
H18C H -0.1639 0.7089 0.1544 0.111 Uiso 1 1 calc R . .
C19 C -0.2343(3) 0.9654(3) 0.15498(14) 0.0841(9) Uani 1 1 d . . .
H19A H -0.3311 0.9502 0.1430 0.126 Uiso 1 1 calc R . .
H19B H -0.1755 0.9500 0.1159 0.126 Uiso 1 1 calc R . .
H19C H -0.2232 1.0543 0.1699 0.126 Uiso 1 1 calc R . .
C20 C -0.0869(2) 0.8350(2) 0.35776(12) 0.0486(6) Uani 1 1 d . . .
C21 C -0.0981(3) 0.9558(3) 0.38886(13) 0.0600(7) Uani 1 1 d . . .
H21A H -0.0467 1.0260 0.3718 0.072 Uiso 1 1 calc R . .
C22 C -0.1847(3) 0.9740(3) 0.44507(14) 0.0672(8) Uani 1 1 d . . .
H22A H -0.1889 1.0551 0.4664 0.081 Uiso 1 1 calc R . .
C23 C -0.2640(3) 0.8720(3) 0.46905(13) 0.0738(8) Uani 1 1 d . . .
H23A H -0.3239 0.8844 0.5061 0.089 Uiso 1 1 calc R . .
C24 C -0.2554(3) 0.7526(3) 0.43888(13) 0.0757(8) Uani 1 1 d . . .
H24A H -0.3093 0.6835 0.4554 0.091 Uiso 1 1 calc R . .
C25 C -0.1660(3) 0.7334(3) 0.38308(13) 0.0628(7) Uani 1 1 d . . .
H25A H -0.1599 0.6513 0.3629 0.075 Uiso 1 1 calc R . .

loop_
_atom_site_aniso_label
_atom_site_aniso_U_11
_atom_site_aniso_U_22
_atom_site_aniso_U_33
_atom_site_aniso_U_23
_atom_site_aniso_U_13
_atom_site_aniso_U_12
C1 0.0453(14) 0.0532(15) 0.0431(14) -0.0009(12) 0.0029(12) -0.0031(12)
N2 0.0500(13) 0.0635(13) 0.0413(11) 0.0027(10) 0.0035(10) -0.0009(11)
C3 0.0482(15) 0.0528(13) 0.0411(14) -0.0021(12) 0.0027(12) 0.0021(11)
C4 0.0501(15) 0.0471(13) 0.0416(13) -0.0006(12) 0.0042(12) 0.0000(11)
C5 0.0492(14) 0.0478(14) 0.0453(15) -0.0037(12) -0.0021(13) 0.0041(11)
C6 0.0438(14) 0.0568(15) 0.0438(14) -0.0037(13) -0.0027(13) 0.0006(12)
C7 0.0543(17) 0.0868(18) 0.0499(16) -0.0111(16) 0.0037(14) -0.0044(14)
C8 0.0512(17) 0.110(2) 0.0604(18) -0.0176(18) -0.0095(16) -0.0058(17)
C9 0.0656(19) 0.103(2) 0.0509(17) -0.0146(17) -0.0119(15) 0.0069(16)
C10 0.0563(17) 0.0799(19) 0.0407(15) -0.0020(14) 0.0020(13) 0.0031(14)
C11 0.0453(14) 0.0596(15) 0.0398(14) -0.0041(13) 0.0024(12) -0.0044(12)
C12 0.0540(15) 0.0650(15) 0.0512(16) -0.0005(14) 0.0051(14) 0.0003(13)
C13 0.0666(17) 0.0791(19) 0.0446(15) 0.0027(15) 0.0062(14) -0.0013(15)
C14 0.0547(16) 0.0849(18) 0.0517(16) -0.0068(16) 0.0134(14) -0.0053(15)
C15 0.0526(16) 0.0813(18) 0.0588(17) -0.0093(15) 0.0064(14) 0.0104(13)
C16 0.0566(16) 0.0727(17) 0.0464(15) -0.0013(14) -0.0024(13) 0.0037(14)
C17 0.0466(15) 0.0704(18) 0.0510(15) 0.0007(14) 0.0018(12) 0.0030(13)
C18 0.0624(18) 0.086(2) 0.0728(18) -0.0025(17) -0.0140(15) -0.0107(15)
C19 0.068(2) 0.100(2) 0.084(2) 0.0238(19) -0.0129(18) 0.0147(17)
C20 0.0519(15) 0.0544(15) 0.0394(13) 0.0004(13) 0.0011(12) 0.0029(12)
C21 0.0612(18) 0.0645(16) 0.0544(16) -0.0088(15) 0.0077(14) -0.0021(14)
C22 0.0715(19) 0.0737(18) 0.0565(17) -0.0126(16) 0.0043(15) 0.0080(16)
C23 0.078(2) 0.094(2) 0.0488(16) 0.0004(17) 0.0177(16) 0.0080(18)
C24 0.092(2) 0.081(2) 0.0538(16) 0.0062(17) 0.0165(17) -0.0071(17)
C25 0.0840(19) 0.0578(16) 0.0466(15) 0.0016(14) 0.0121(15) -0.0033(14)

loop_
_atom_type_symbol
_atom_type_description
_atom_type_scat_dispersion_real
_atom_type_scat_dispersion_imag
_atom_type_scat_source
C C 0.0033 0.0016 'International Tables Vol C Tables 4.2.6.8 and 6.1.1.4'
H H 0.0000 0.0000 'International Tables Vol C Tables 4.2.6.8 and 6.1.1.4'
N N 0.0061 0.0033 'International Tables Vol C Tables 4.2.6.8 and 6.1.1.4'

loop_
_geom_angle_atom_site_label_1
_geom_angle_atom_site_label_2
_geom_angle_atom_site_label_3
_geom_angle
_geom_angle_site_symmetry_1
_geom_angle_site_symmetry_3
_geom_angle_publ_flag
N2 C1 C6 123.4(2) . . ?
N2 C1 C11 116.2(2) . . ?
C6 C1 C11 120.4(2) . . ?
C1 N2 C3 117.78(19) . . ?
N2 C3 C17 108.80(19) . . ?
N2 C3 C4 111.76(18) . . ?
C17 C3 C4 114.28(18) . . ?
C20 C4 C5 114.3(2) . . ?
C20 C4 C3 113.37(18) . . ?
C5 C4 C3 108.38(18) . . ?
C10 C5 C6 119.3(2) . . ?
C10 C5 C4 123.0(2) . . ?
C6 C5 C4 117.6(2) . . ?
C7 C6 C5 119.3(2) . . ?
C7 C6 C1 123.1(2) . . ?
C5 C6 C1 117.6(2) . . ?
C8 C7 C6 120.9(3) . . ?
C9 C8 C7 119.3(2) . . ?
C8 C9 C10 120.6(3) . . ?
C9 C10 C5 120.4(3) . . ?
C12 C11 C16 118.6(2) . . ?
C12 C11 C1 119.8(2) . . ?
C16 C11 C1 121.5(2) . . ?
C11 C12 C13 120.8(2) . . ?
C14 C13 C12 120.2(3) . . ?
C15 C14 C13 119.6(3) . . ?
C14 C15 C16 120.5(3) . . ?
C11 C16 C15 120.4(2) . . ?
C18 C17 C19 110.2(2) . . ?
C18 C17 C3 112.6(2) . . ?
C19 C17 C3 111.3(2) . . ?
C25 C20 C21 118.4(2) . . ?
C25 C20 C4 120.5(2) . . ?
C21 C20 C4 121.1(2) . . ?
C20 C21 C22 121.1(3) . . ?
C23 C22 C21 119.7(3) . . ?
C24 C23 C22 120.2(3) . . ?
C23 C24 C25 120.2(3) . . ?
C20 C25 C24 120.5(3) . . ?

loop_
_geom_bond_atom_site_label_1
_geom_bond_atom_site_label_2
_geom_bond_distance
_geom_bond_site_symmetry_2
_geom_bond_publ_flag
C1 N2 1.283(3) . ?
C1 C6 1.478(3) . ?
C1 C11 1.500(3) . ?
N2 C3 1.470(3) . ?
C3 C17 1.529(3) . ?
C3 C4 1.536(3) . ?
C4 C20 1.518(3) . ?
C4 C5 1.521(3) . ?
C5 C10 1.386(3) . ?
C5 C6 1.393(3) . ?
C6 C7 1.388(3) . ?
C7 C8 1.382(3) . ?
C8 C9 1.374(4) . ?
C9 C10 1.379(3) . ?
C11 C12 1.379(3) . ?
C11 C16 1.385(3) . ?
C12 C13 1.386(3) . ?
C13 C14 1.376(3) . ?
C14 C15 1.368(3) . ?
C15 C16 1.389(3) . ?
C17 C18 1.514(4) . ?
C17 C19 1.522(3) . ?
C20 C25 1.373(3) . ?
C20 C21 1.381(3) . ?
C21 C22 1.385(3) . ?
C22 C23 1.369(4) . ?
C23 C24 1.359(4) . ?
C24 C25 1.397(4) . ?

loop_
_geom_torsion_atom_site_label_1
_geom_torsion_atom_site_label_2
_geom_torsion_atom_site_label_3
_geom_torsion_atom_site_label_4
_geom_torsion
_geom_torsion_site_symmetry_1
_geom_torsion_site_symmetry_2
_geom_torsion_site_symmetry_3
_geom_torsion_site_symmetry_4
_geom_torsion_publ_flag
C6 C1 N2 C3 -0.2(3) . . . . ?
C11 C1 N2 C3 179.7(2) . . . . ?
C1 N2 C3 C17 -165.48(19) . . . . ?
C1 N2 C3 C4 -38.4(3) . . . . ?
N2 C3 C4 C20 -177.7(2) . . . . ?
C17 C3 C4 C20 -53.6(3) . . . . ?
N2 C3 C4 C5 54.3(2) . . . . ?
C17 C3 C4 C5 178.4(2) . . . . ?
C20 C4 C5 C10 19.9(3) . . . . ?
C3 C4 C5 C10 147.4(2) . . . . ?
C20 C4 C5 C6 -162.8(2) . . . . ?
C3 C4 C5 C6 -35.3(3) . . . . ?
C10 C5 C6 C7 -3.8(4) . . . . ?
C4 C5 C6 C7 178.7(2) . . . . ?
C10 C5 C6 C1 177.3(2) . . . . ?
C4 C5 C6 C1 -0.1(3) . . . . ?
N2 C1 C6 C7 -157.6(2) . . . . ?
C11 C1 C6 C7 22.5(3) . . . . ?
N2 C1 C6 C5 21.2(3) . . . . ?
C11 C1 C6 C5 -158.7(2) . . . . ?
C5 C6 C7 C8 2.9(4) . . . . ?
C1 C6 C7 C8 -178.3(2) . . . . ?
C6 C7 C8 C9 0.1(5) . . . . ?
C7 C8 C9 C10 -2.2(5) . . . . ?
C8 C9 C10 C5 1.3(4) . . . . ?
C6 C5 C10 C9 1.8(4) . . . . ?
C4 C5 C10 C9 179.1(2) . . . . ?
N2 C1 C11 C12 37.8(3) . . . . ?
C6 C1 C11 C12 -142.3(2) . . . . ?
N2 C1 C11 C16 -139.0(2) . . . . ?
C6 C1 C11 C16 40.9(3) . . . . ?
C16 C11 C12 C13 -0.8(4) . . . . ?
C1 C11 C12 C13 -177.7(2) . . . . ?
C11 C12 C13 C14 0.9(4) . . . . ?
C12 C13 C14 C15 -0.2(4) . . . . ?
C13 C14 C15 C16 -0.6(4) . . . . ?
C12 C11 C16 C15 0.1(4) . . . . ?
C1 C11 C16 C15 176.9(2) . . . . ?
C14 C15 C16 C11 0.6(4) . . . . ?
N2 C3 C17 C18 63.7(2) . . . . ?
C4 C3 C17 C18 -62.0(3) . . . . ?
N2 C3 C17 C19 -60.6(3) . . . . ?
C4 C3 C17 C19 173.7(2) . . . . ?
C5 C4 C20 C25 -120.3(2) . . . . ?
C3 C4 C20 C25 114.8(2) . . . . ?
C5 C4 C20 C21 60.9(3) . . . . ?
C3 C4 C20 C21 -63.9(3) . . . . ?
C25 C20 C21 C22 1.2(4) . . . . ?
C4 C20 C21 C22 -180.0(2) . . . . ?
C20 C21 C22 C23 -2.0(4) . . . . ?
C21 C22 C23 C24 1.5(4) . . . . ?
C22 C23 C24 C25 -0.2(4) . . . . ?
C21 C20 C25 C24 0.1(4) . . . . ?
C4 C20 C25 C24 -178.7(2) . . . . ?
C23 C24 C25 C20 -0.6(4) . . . . ?

loop_
_cod_related_entry_id
_cod_related_entry_database
_cod_related_entry_code
1 ChemSpider 9100660
